data_4124353
loop_
_publ_author_name
'Bhat, Imtiyaz Ahmad'
'Samanta, Dipak'
'Mukherjee, Partha Sarathi'

_publ_section_title
;
 A Pd24 Pregnant Molecular Nanoball: Self-Templated Stellation by Precise
 Mapping of Coordination Sites.
;
_journal_issue 29
_journal_name_full 'Journal of the American Chemical Society'
_journal_page_first 9497
_journal_page_last 9502
_journal_paper_doi 10.1021/jacs.5b06628
_journal_volume 137
_journal_year 2015
_chemical_formula_moiety 'C16 H16 N8 Pd, 2(N O3)'
_chemical_formula_sum 'C16 H16 N10 O6 Pd'
_chemical_formula_weight 550.79
_chemical_name_systematic
;
 ?
;
_space_group_crystal_system triclinic
_space_group_IT_number 2
_space_group_name_Hall '-P 1'
_space_group_name_H-M_alt 'P -1'
_symmetry_space_group_name_Hall '-P 1'
_symmetry_space_group_name_H-M 'P -1'
_atom_sites_solution_hydrogens geom
_atom_sites_solution_primary direct
_atom_sites_solution_secondary difmap
_audit_creation_method SHELXL-2013
_cell_angle_alpha 84.422(2)
_cell_angle_beta 85.326(2)
_cell_angle_gamma 88.627(2)
_cell_formula_units_Z 2
_cell_length_a 7.9119(7)
_cell_length_b 10.6627(9)
_cell_length_c 12.1631(10)
_cell_measurement_reflns_used 3757
_cell_measurement_temperature 100(2)
_cell_measurement_theta_max 25.5
_cell_measurement_theta_min 3.2
_cell_volume 1017.72(15)
_computing_cell_refinement 'Bruker saint'
_computing_data_collection 'Bruker kappa Apex-II ccd'
_computing_data_reduction 'Bruker saint'
_computing_molecular_graphics ORTEP-III
_computing_publication_material WinGXv1.80.05
_computing_structure_refinement 'SHELXL-2013 (Sheldrick, 2013)'
_computing_structure_solution SHELXL-2013
_diffrn_ambient_temperature 100(2)
_diffrn_measured_fraction_theta_full 0.992
_diffrn_measured_fraction_theta_max 0.992
_diffrn_measurement_device_type 'Bruker APEX-II CCD'
_diffrn_measurement_method '\f and \w scans'
_diffrn_radiation_type MoK\a
_diffrn_radiation_wavelength 0.71073
_diffrn_reflns_av_R_equivalents 0.0395
_diffrn_reflns_av_unetI/netI 0.0332
_diffrn_reflns_laue_measured_fraction_full 0.992
_diffrn_reflns_laue_measured_fraction_max 0.992
_diffrn_reflns_limit_h_max 9
_diffrn_reflns_limit_h_min -9
_diffrn_reflns_limit_k_max 12
_diffrn_reflns_limit_k_min -12
_diffrn_reflns_limit_l_max 14
_diffrn_reflns_limit_l_min -14
_diffrn_reflns_number 16228
_diffrn_reflns_point_group_measured_fraction_full 0.992
_diffrn_reflns_point_group_measured_fraction_max 0.992
_diffrn_reflns_theta_full 25.242
_diffrn_reflns_theta_max 25.498
_diffrn_reflns_theta_min 3.194
_diffrn_source 'fine-focus sealed tube'
_exptl_absorpt_coefficient_mu 0.972
_exptl_absorpt_correction_T_max 0.952
_exptl_absorpt_correction_T_min 0.910
_exptl_absorpt_correction_type empirical
_exptl_absorpt_process_details SADBAS
_exptl_crystal_colour yellow
_exptl_crystal_density_diffrn 1.797
_exptl_crystal_density_meas ?
_exptl_crystal_description rectangular
_exptl_crystal_F_000 552
_exptl_crystal_size_max 0.100
_exptl_crystal_size_mid 0.080
_exptl_crystal_size_min 0.050
_refine_diff_density_max 0.676
_refine_diff_density_min -0.518
_refine_diff_density_rms 0.104
_refine_ls_extinction_method none
_refine_ls_goodness_of_fit_ref 0.892
_refine_ls_hydrogen_treatment constr
_refine_ls_matrix_type full
_refine_ls_number_parameters 301
_refine_ls_number_reflns 3757
_refine_ls_number_restraints 0
_refine_ls_restrained_S_all 0.892
_refine_ls_R_factor_all 0.0483
_refine_ls_R_factor_gt 0.0384
_refine_ls_shift/su_max 0.000
_refine_ls_shift/su_mean 0.000
_refine_ls_structure_factor_coef Fsqd
_refine_ls_weighting_details 'w=1/[\s^2^(Fo^2^)+(0.0499P)^2^+8.4055P] where P=(Fo^2^+2Fc^2^)/3'
_refine_ls_weighting_scheme calc
_refine_ls_wR_factor_gt 0.1090
_refine_ls_wR_factor_ref 0.1136
_reflns_Friedel_coverage 0.000
_reflns_number_gt 3096
_reflns_number_total 3757
_reflns_threshold_expression 'I > 2\s(I)'
_cod_data_source_file ja5b06628_si_002.cif
_cod_data_source_block Complex_1a
_cod_depositor_comments
;
The following automatic conversions were performed:

'_exptl_absorpt_correction_type' value 'EMPIRICAL' changed to
'empirical' according to
/usr/data/users/saulius/crontab/automatic-downloads/current/ACS/lib/dictionaries/cif_core.dic
dictionary named 'cif_core.dic' version 2.4.2 from 2011-04-26.

'_exptl_crystal_density_meas' value 'not measured' was changed to '?'
- the value is perceived as not measured.

Automatic conversion script
Id: cif_fix_values 3271 2015-04-21 07:52:19Z andrius 
;
_cod_database_code 4124353
_shelx_space_group_comment
;
The symmetry employed for this shelxl refinement is uniquely defined
by the following loop, which should always be used as a source of
symmetry information in preference to the above space-group names.
They are only intended as comments.
;
_shelx_estimated_absorpt_t_min 0.908
_shelx_estimated_absorpt_t_max 0.952
_shelxl_version_number 2013-4

loop_
_space_group_symop_operation_xyz
'x, y, z'
'-x, -y, -z'

loop_
_atom_site_label
_atom_site_type_symbol
_atom_site_fract_x
_atom_site_fract_y
_atom_site_fract_z
_atom_site_U_iso_or_equiv
_atom_site_adp_type
_atom_site_occupancy
_atom_site_site_symmetry_order
_atom_site_calc_flag
_atom_site_refinement_flags_posn
_atom_site_refinement_flags_adp
_atom_site_refinement_flags_occupancy
C1 C 0.0526(6) 0.2748(4) -0.0299(4) 0.0266(11) Uani 1 1 d . . .
H1 H -0.0433 0.2748 0.0197 0.032 Uiso 1 1 calc R U .
C2 C 0.2430(8) 0.1663(6) -0.1368(5) 0.0445(15) Uani 1 1 d . . .
H2 H 0.2834 0.0907 -0.1620 0.053 Uiso 1 1 calc R U .
C3 C 0.3216(9) 0.2747(6) -0.1774(5) 0.0489(17) Uani 1 1 d . . .
H3 H 0.4133 0.2745 -0.2303 0.059 Uiso 1 1 calc R U .
C4 C 0.2627(9) 0.3817(6) -0.1386(5) 0.0466(16) Uani 1 1 d . . .
H4 H 0.3184 0.4563 -0.1632 0.056 Uiso 1 1 calc R U .
C5 C 0.0583(9) 0.0837(6) 0.2188(5) 0.0449(15) Uani 1 1 d . . .
H5 H -0.0406 0.1296 0.2055 0.054 Uiso 1 1 calc R U .
C6 C 0.2652(8) 0.0277(5) 0.3321(5) 0.0385(13) Uani 1 1 d . . .
H6 H 0.3140 0.0315 0.3987 0.046 Uiso 1 1 calc R U .
C7 C 0.3370(7) -0.0494(6) 0.2580(5) 0.0407(14) Uani 1 1 d . . .
H7 H 0.4339 -0.0971 0.2726 0.049 Uiso 1 1 calc R U .
C8 C 0.2609(7) -0.0543(5) 0.1598(5) 0.0347(13) Uani 1 1 d . . .
H8 H 0.3106 -0.1030 0.1061 0.042 Uiso 1 1 calc R U .
C9 C 0.3247(6) 0.5386(5) 0.5865(4) 0.0252(10) Uani 1 1 d . . .
H9 H 0.3302 0.4521 0.5814 0.030 Uiso 1 1 calc R U .
C10 C 0.4416(7) 0.7152(5) 0.6325(5) 0.0349(13) Uani 1 1 d . . .
H10 H 0.5298 0.7550 0.6605 0.042 Uiso 1 1 calc R U .
C11 C 0.3050(7) 0.7878(5) 0.5993(4) 0.0318(12) Uani 1 1 d . . .
H11 H 0.3000 0.8742 0.6046 0.038 Uiso 1 1 calc R U .
C12 C 0.1762(7) 0.7261(5) 0.5578(4) 0.0283(11) Uani 1 1 d . . .
H12 H 0.0823 0.7715 0.5334 0.034 Uiso 1 1 calc R U .
C13 C 0.1515(8) 0.6290(5) 0.2895(5) 0.0374(13) Uani 1 1 d . . .
H13 H 0.1140 0.7001 0.3235 0.045 Uiso 1 1 calc R U .
C14 C 0.2856(8) 0.5448(6) 0.1433(5) 0.0443(15) Uani 1 1 d . . .
H14 H 0.3454 0.5547 0.0740 0.053 Uiso 1 1 calc R U .
C15 C 0.2556(7) 0.4251(6) 0.1913(4) 0.0346(13) Uani 1 1 d . . .
H15 H 0.2912 0.3547 0.1555 0.041 Uiso 1 1 calc R U .
C16 C 0.1703(6) 0.4133(5) 0.2950(4) 0.0286(11) Uani 1 1 d . . .
H16 H 0.1490 0.3335 0.3309 0.034 Uiso 1 1 calc R U .
N1 N 0.1100(5) 0.1644(4) -0.0622(3) 0.0221(8) Uani 1 1 d . . .
N1N N 0.2209(6) 0.1690(4) 0.5886(4) 0.0304(10) Uani 1 1 d . . .
N2 N 0.1246(7) 0.3859(5) -0.0647(5) 0.0454(13) Uani 1 1 d . . .
N2N N 0.3913(6) 0.7785(4) 0.9048(4) 0.0294(10) Uani 1 1 d . . .
N3 N 0.1179(5) 0.0094(4) 0.1414(3) 0.0219(8) Uani 1 1 d . . .
N4 N 0.1269(8) 0.0981(5) 0.3126(4) 0.0498(14) Uani 1 1 d . . .
N5 N 0.1858(5) 0.6008(4) 0.5526(3) 0.0219(8) Uani 1 1 d . . .
N6 N 0.4544(5) 0.5901(4) 0.6267(4) 0.0307(10) Uani 1 1 d . . .
N7 N 0.1176(5) 0.5161(4) 0.3448(3) 0.0227(8) Uani 1 1 d . . .
N8 N 0.2337(8) 0.6470(5) 0.1907(4) 0.0516(14) Uani 1 1 d . . .
O1N O 0.2154(6) 0.2670(4) 0.5276(4) 0.0452(10) Uani 1 1 d . . .
O2N O 0.0875(8) 0.1327(8) 0.6397(6) 0.113(3) Uani 1 1 d . . .
O3N O 0.3473(6) 0.1022(4) 0.5957(4) 0.0549(13) Uani 1 1 d . . .
O4N O 0.2945(5) 0.8696(4) 0.8961(4) 0.0455(10) Uani 1 1 d . . .
O5N O 0.3446(7) 0.6717(4) 0.8901(4) 0.0587(14) Uani 1 1 d . . .
O6N O 0.5380(7) 0.7944(6) 0.9307(6) 0.082(2) Uani 1 1 d . . .
Pd1 Pd 0.0000 0.0000 0.0000 0.01880(15) Uani 1 2 d S . P
Pd2 Pd 0.0000 0.5000 0.5000 0.01968(15) Uani 1 2 d S . P

loop_
_atom_site_aniso_label
_atom_site_aniso_U_11
_atom_site_aniso_U_22
_atom_site_aniso_U_33
_atom_site_aniso_U_23
_atom_site_aniso_U_13
_atom_site_aniso_U_12
C1 0.025(3) 0.020(2) 0.036(3) -0.007(2) -0.004(2) 0.000(2)
C2 0.049(4) 0.029(3) 0.053(4) -0.008(3) 0.018(3) -0.005(3)
C3 0.062(4) 0.033(3) 0.049(4) -0.011(3) 0.029(3) -0.029(3)
C4 0.071(5) 0.027(3) 0.042(3) 0.005(3) -0.010(3) -0.027(3)
C5 0.055(4) 0.047(4) 0.035(3) -0.013(3) -0.011(3) 0.022(3)
C6 0.053(4) 0.034(3) 0.030(3) 0.002(2) -0.014(3) -0.006(3)
C7 0.032(3) 0.045(3) 0.049(4) -0.011(3) -0.019(3) 0.003(3)
C8 0.025(3) 0.040(3) 0.042(3) -0.018(3) -0.009(2) 0.006(2)
C9 0.022(2) 0.028(3) 0.026(2) -0.005(2) -0.004(2) 0.000(2)
C10 0.031(3) 0.039(3) 0.037(3) -0.009(2) -0.004(2) -0.016(2)
C11 0.034(3) 0.030(3) 0.032(3) -0.005(2) -0.005(2) -0.008(2)
C12 0.028(3) 0.024(3) 0.033(3) -0.003(2) -0.006(2) -0.001(2)
C13 0.053(4) 0.030(3) 0.032(3) -0.007(2) -0.007(3) -0.010(3)
C14 0.048(4) 0.055(4) 0.030(3) -0.006(3) -0.002(3) -0.013(3)
C15 0.027(3) 0.049(3) 0.030(3) -0.013(2) -0.010(2) 0.007(2)
C16 0.027(3) 0.029(3) 0.031(3) -0.008(2) -0.006(2) 0.009(2)
N1 0.025(2) 0.016(2) 0.025(2) -0.0027(16) -0.0009(17) 0.0011(16)
N1N 0.032(2) 0.025(2) 0.034(2) -0.0025(19) -0.007(2) 0.0031(19)
N2 0.049(3) 0.031(3) 0.060(3) -0.009(2) -0.018(3) -0.003(2)
N2N 0.032(2) 0.025(2) 0.031(2) -0.0060(18) -0.0004(19) 0.0045(19)
N3 0.025(2) 0.0178(19) 0.024(2) -0.0030(16) -0.0051(17) -0.0005(16)
N4 0.073(4) 0.043(3) 0.037(3) -0.016(2) -0.017(3) 0.018(3)
N5 0.021(2) 0.020(2) 0.025(2) -0.0034(16) -0.0013(16) -0.0004(16)
N6 0.022(2) 0.033(2) 0.038(2) -0.0070(19) -0.0097(19) -0.0021(18)
N7 0.0193(19) 0.022(2) 0.028(2) -0.0044(17) -0.0067(16) -0.0010(16)
N8 0.073(4) 0.047(3) 0.034(3) -0.001(2) -0.003(3) -0.017(3)
O1N 0.052(3) 0.029(2) 0.052(3) 0.0145(19) -0.011(2) 0.0007(18)
O2N 0.047(3) 0.146(7) 0.127(6) 0.078(5) -0.001(4) -0.021(4)
O3N 0.056(3) 0.049(3) 0.064(3) -0.016(2) -0.029(2) 0.032(2)
O4N 0.035(2) 0.038(2) 0.063(3) -0.007(2) -0.001(2) 0.0148(18)
O5N 0.085(4) 0.030(2) 0.058(3) -0.015(2) 0.027(3) -0.020(2)
O6N 0.046(3) 0.075(4) 0.138(6) -0.048(4) -0.042(3) 0.027(3)
Pd1 0.0198(3) 0.0155(3) 0.0211(3) -0.00178(19) -0.00184(19) 0.00065(19)
Pd2 0.0160(3) 0.0188(3) 0.0254(3) -0.0058(2) -0.0047(2) 0.00031(19)

loop_
_atom_type_symbol
_atom_type_description
_atom_type_scat_dispersion_real
_atom_type_scat_dispersion_imag
_atom_type_scat_source
C C 0.0033 0.0016 'International Tables Vol C Tables 4.2.6.8 and 6.1.1.4'
H H 0.0000 0.0000 'International Tables Vol C Tables 4.2.6.8 and 6.1.1.4'
N N 0.0061 0.0033 'International Tables Vol C Tables 4.2.6.8 and 6.1.1.4'
O O 0.0106 0.0060 'International Tables Vol C Tables 4.2.6.8 and 6.1.1.4'
Pd Pd -0.9988 1.0072 'International Tables Vol C Tables 4.2.6.8 and 6.1.1.4'

loop_
_geom_angle_atom_site_label_1
_geom_angle_atom_site_label_2
_geom_angle_atom_site_label_3
_geom_angle
_geom_angle_site_symmetry_1
_geom_angle_site_symmetry_3
N2 C1 N1 124.0(5) . .
N1 C2 C3 122.2(6) . .
C4 C3 C2 117.7(6) . .
C3 C4 N2 122.6(5) . .
N3 C5 N4 126.2(6) . .
N4 C6 C7 122.3(5) . .
C6 C7 C8 117.7(5) . .
N3 C8 C7 121.0(5) . .
N6 C9 N5 125.4(5) . .
N6 C10 C11 123.7(5) . .
C10 C11 C12 116.9(5) . .
N5 C12 C11 120.3(5) . .
N8 C13 N7 125.2(5) . .
N8 C14 C15 123.1(6) . .
C14 C15 C16 117.1(5) . .
N7 C16 C15 120.6(5) . .
C2 N1 C1 117.4(4) . .
C2 N1 Pd1 121.1(3) . .
C1 N1 Pd1 121.5(3) . .
O3N N1N O1N 123.6(5) . .
O3N N1N O2N 118.8(5) . .
O1N N1N O2N 117.4(5) . .
C1 N2 C4 116.0(5) . .
O4N N2N O5N 121.1(5) . .
O4N N2N O6N 118.8(5) . .
O5N N2N O6N 120.1(5) . .
C8 N3 C5 116.6(5) . .
C8 N3 Pd1 121.8(3) . .
C5 N3 Pd1 121.5(4) . .
C6 N4 C5 115.9(5) . .
C12 N5 C9 118.3(4) . .
C12 N5 Pd2 123.6(3) . .
C9 N5 Pd2 118.1(3) . .
C9 N6 C10 115.4(4) . .
C13 N7 C16 117.4(5) . .
C13 N7 Pd2 121.7(4) . .
C16 N7 Pd2 120.9(3) . .
C13 N8 C14 116.6(5) . .
N1 Pd1 N1 180.0 2 .
N1 Pd1 N3 91.11(16) 2 .
N1 Pd1 N3 88.90(16) . .
N1 Pd1 N3 88.89(16) 2 2
N1 Pd1 N3 91.11(16) . 2
N3 Pd1 N3 180.0 . 2
N5 Pd2 N5 180.0 2_566 .
N5 Pd2 N7 90.14(15) 2_566 .
N5 Pd2 N7 89.86(15) . .
N5 Pd2 N7 89.86(15) 2_566 2_566
N5 Pd2 N7 90.14(15) . 2_566
N7 Pd2 N7 180.0 . 2_566

loop_
_geom_bond_atom_site_label_1
_geom_bond_atom_site_label_2
_geom_bond_distance
_geom_bond_site_symmetry_2
C1 N2 1.343(7) .
C1 N1 1.335(6) .
C2 N1 1.332(7) .
C2 C3 1.356(8) .
C3 C4 1.336(9) .
C4 N2 1.360(9) .
C5 N3 1.338(7) .
C5 N4 1.326(8) .
C6 N4 1.337(8) .
C6 C7 1.360(9) .
C7 C8 1.386(8) .
C8 N3 1.329(7) .
C9 N6 1.325(6) .
C9 N5 1.343(6) .
C10 N6 1.343(7) .
C10 C11 1.378(8) .
C11 C12 1.381(7) .
C12 N5 1.343(6) .
C13 N8 1.318(8) .
C13 N7 1.343(7) .
C14 N8 1.323(8) .
C14 C15 1.369(9) .
C15 C16 1.377(8) .
C16 N7 1.345(6) .
N1 Pd1 2.027(4) .
N1N O3N 1.218(6) .
N1N O1N 1.224(6) .
N1N O2N 1.231(7) .
N2N O4N 1.224(6) .
N2N O5N 1.238(6) .
N2N O6N 1.247(7) .
N3 Pd1 2.034(4) .
N5 Pd2 2.022(4) .
N7 Pd2 2.029(4) .
Pd1 N1 2.027(4) 2
Pd1 N3 2.034(4) 2
Pd2 N5 2.022(4) 2_566
Pd2 N7 2.029(4) 2_566
